data_4087514
loop_
_publ_author_name
'Vald\'es, Hugo'
'Poyatos, Macarena'
'Peris, Eduardo'

_publ_section_title
;
 A Nanosized Janus Bis-N-heterocyclic Carbene Ligand Based on a
 Quinoxalinophenanthrophenazine Core, and Its Coordination to Iridium
;
_journal_issue 9
_journal_name_full Organometallics
_journal_page_first 1725
_journal_paper_doi 10.1021/acs.organomet.5b00208
_journal_volume 34
_journal_year 2015
_chemical_formula_moiety 'C70 H86 I2 Ir2 N8'
_chemical_formula_sum 'C70 H86 I2 Ir2 N8'
_chemical_formula_weight 1677.66
_space_group_crystal_system triclinic
_space_group_IT_number 2
_space_group_name_Hall '-P 1'
_space_group_name_H-M_alt 'P -1'
_atom_sites_solution_hydrogens geom
_atom_sites_solution_primary iterative
_audit_creation_date 2015-02-09
_audit_creation_method
;
  Olex2 1.2
  (compiled Apr 23 2013 17:59:47, GUI svn.r4466)
;
_cell_angle_alpha 82.666(4)
_cell_angle_beta 86.835(3)
_cell_angle_gamma 62.527(5)
_cell_formula_units_Z 2
_cell_length_a 14.4466(5)
_cell_length_b 14.9597(9)
_cell_length_c 20.8650(7)
_cell_measurement_temperature 293(2)
_cell_volume 3968.0(4)
_computing_molecular_graphics
;
O. V. Dolomanov, L. J. Bourhis, R. J. Gildea, J. A. K. Howard and H. Puschmann,
OLEX2: a complete structure solution, refinement and analysis program.
J. Appl. Cryst. (2009). 42, 339-341.
;
_computing_publication_material
;
O. V. Dolomanov, L. J. Bourhis, R. J. Gildea, J. A. K. Howard and H. Puschmann,
OLEX2: a complete structure solution, refinement and analysis program.
J. Appl. Cryst. (2009). 42, 339-341.
;
_computing_structure_refinement
;
SHELXL, G.M. Sheldrick, Acta Cryst.
(2008). A64, 112-122
;
_computing_structure_solution 'SUPERFLIP, J. Appl. Cryst. (2007) 40, 786-790'
_diffrn_ambient_temperature 293(2)
_diffrn_measured_fraction_theta_full 0.998
_diffrn_measured_fraction_theta_max 0.877
_diffrn_radiation_type MoK\a
_diffrn_radiation_wavelength 0.71073
_diffrn_reflns_av_R_equivalents 0.0559
_diffrn_reflns_av_unetI/netI 0.0632
_diffrn_reflns_Laue_measured_fraction_full 0.998
_diffrn_reflns_Laue_measured_fraction_max 0.877
_diffrn_reflns_limit_h_max 19
_diffrn_reflns_limit_h_min -19
_diffrn_reflns_limit_k_max 19
_diffrn_reflns_limit_k_min -19
_diffrn_reflns_limit_l_max 27
_diffrn_reflns_limit_l_min -28
_diffrn_reflns_number 70673
_diffrn_reflns_point_group_measured_fraction_full 0.998
_diffrn_reflns_point_group_measured_fraction_max 0.877
_diffrn_reflns_theta_full 25.242
_diffrn_reflns_theta_max 29.484
_diffrn_reflns_theta_min 2.802
_exptl_absorpt_coefficient_mu 4.167
_exptl_absorpt_correction_T_max 1.00000
_exptl_absorpt_correction_T_min 0.56849
_exptl_absorpt_correction_type multi-scan
_exptl_absorpt_process_details
;
CrysAlisPro, Agilent Technologies,
Version 1.171.37.31 (release 14-01-2014 CrysAlis171 .NET)
(compiled Jan 14 2014,18:38:05)
Empirical absorption correction using spherical harmonics,
 implemented in SCALE3 ABSPACK scaling algorithm.
;
_exptl_crystal_colour 'clear reddish red'
_exptl_crystal_colour_lustre clear
_exptl_crystal_colour_modifier reddish
_exptl_crystal_colour_primary red
_exptl_crystal_density_diffrn 1.404
_exptl_crystal_description prism
_exptl_crystal_F_000 1644
_exptl_crystal_size_max 0.217
_exptl_crystal_size_mid 0.164
_exptl_crystal_size_min 0.095
_refine_diff_density_max 4.457
_refine_diff_density_min -2.495
_refine_diff_density_rms 0.197
_refine_ls_extinction_method none
_refine_ls_goodness_of_fit_ref 1.021
_refine_ls_hydrogen_treatment constr
_refine_ls_matrix_type full
_refine_ls_number_parameters 767
_refine_ls_number_reflns 19354
_refine_ls_number_restraints 309
_refine_ls_restrained_S_all 1.018
_refine_ls_R_factor_all 0.1207
_refine_ls_R_factor_gt 0.0697
_refine_ls_shift/su_max 0.002
_refine_ls_shift/su_mean 0.000
_refine_ls_structure_factor_coef Fsqd
_refine_ls_weighting_details 'w=1/[\s^2^(Fo^2^)+(0.1152P)^2^+26.0168P] where P=(Fo^2^+2Fc^2^)/3'
_refine_ls_weighting_scheme calc
_refine_ls_wR_factor_gt 0.1923
_refine_ls_wR_factor_ref 0.2332
_reflns_Friedel_coverage 0.000
_reflns_number_gt 11553
_reflns_number_total 19354
_reflns_threshold_expression 'I > 2\s(I)'
_cod_data_source_file om5b00208_si_003.cif
_cod_data_source_block str1735_sq
_cod_original_cell_volume 3968.0(3)
_cod_database_code 4087514
_olex2_refinement_description
;
1. Others
 Fixed Uiso: H65(0.073) H58(0.078) H57(0.075) H43(0.056) H69(0.064)
 H50A(0.069) H50B(0.069) H70(0.065) H34(0.05) H61(0.092) H66(0.071) H33(0.054)
 H20(0.069) H46A(0.064) H46B(0.064) H13(0.063) H12(0.067) H42(0.056) H8A(0.099)
 H8B(0.099) H6A(0.067) H6B(0.067) H2A(0.083) H2B(0.083) H64A(0.08) H64B(0.08)
 H48A(0.11) H48B(0.11) H18(0.071) H62(0.088) H59A(0.106) H59B(0.106)
 H47A(0.077) H47B(0.077) H9A(0.165) H9B(0.165) H9C(0.165) H7A(0.078) H7B(0.078)
 H56A(0.11) H56B(0.11) H51A(0.11) H51B(0.11) H3A(0.097) H3B(0.097) H60A(0.161)
 H60B(0.161) H37A(0.149) H37B(0.149) H37C(0.149) H38A(0.223) H38B(0.223)
 H38C(0.223) H39A(0.255) H39B(0.255) H39C(0.255) H4A(0.158) H4B(0.158)
 H49A(0.158) H49B(0.158) H49C(0.158) H55A(0.155) H55B(0.155) H63A(0.081)
 H63B(0.081) H68A(0.084) H68B(0.084) H67A(0.089) H67B(0.089) H5A(0.24)
 H5B(0.24) H5C(0.24) H26A(0.258) H26B(0.258) H26C(0.258) H24A(0.206)
 H24B(0.206) H24C(0.206) H25A(0.203) H25B(0.203) H25C(0.203) H52A(0.186)
 H52B(0.186) H53A(0.309) H53B(0.309) H53C(0.309) H24D(0.159) H24E(0.159)
 H24F(0.159) H25D(0.151) H25E(0.151) H25F(0.151) H26D(0.156) H26E(0.156)
 H26F(0.156)
 Fixed X: H65(-0.1363) H58(0.9435) H57(0.9894) H43(0.6018) H69(0.1577)
 H50A(0.7215) H50B(0.705) H70(0.1983) H34(0.5034) H61(0.6222) H66(-0.1772)
 H33(0.3825) H20(0.6402) H46A(0.815) H46B(0.803) H13(0.2237) H12(0.3113)
 H42(0.6887) H8A(-0.0884) H8B(0.0099) H6A(0.1371) H6B(0.0508) H2A(0.2524)
 H2B(0.1422) H64A(-0.0243) H64B(-0.0383) H48A(0.7765) H48B(0.7505) H18(0.5186)
 H62(0.6647) H59A(0.8014) H59B(0.825) H47A(0.6275) H47B(0.6452) H9A(-0.1666)
 H9B(-0.0676) H9C(-0.135) H7A(-0.0512) H7B(0.0362) H56A(0.8605) H56B(0.9193)
 H51A(0.5246) H51B(0.5375) H3A(0.1682) H3B(0.0639) H60A(0.6835) H60B(0.6515)
 H37A(0.3151) H37B(0.3634) H37C(0.4307) H38A(0.346) H38B(0.3071) H38C(0.2651)
 H39A(0.5639) H39B(0.4866) H39C(0.5169) H4A(0.2408) H4B(0.1343) H49A(0.6484)
 H49B(0.5713) H49C(0.5971) H55A(0.7805) H55B(0.7226) H63A(0.1146) H63B(0.1383)
 H68A(0.0614) H68B(0.0729) H67A(-0.0845) H67B(-0.1033) H5A(0.0482) H5B(0.1381)
 H5C(0.1544) H26A(0.626) H26B(0.6967) H26C(0.7357) H24A(0.5265) H24B(0.5768)
 H24C(0.4857) H25A(0.7701) H25B(0.7459) H25C(0.6926) H52A(0.4798) H52B(0.5882)
 H53A(0.671) H53B(0.5895) H53C(0.5625) H24D(0.6437) H24E(0.6391) H24F(0.5364)
 H25D(0.7703) H25E(0.7769) H25F(0.7798) H26D(0.5161) H26E(0.6121) H26F(0.6212)
 Fixed Y: H65(0.9766) H58(0.1192) H57(0.2418) H43(0.2631) H69(0.6407)
 H50A(0.176) H50B(0.1539) H70(0.7674) H34(0.2599) H61(0.3434) H66(0.8503)
 H33(0.3403) H20(0.6301) H46A(0.493) H46B(0.469) H13(0.508) H12(0.7793)
 H42(0.5339) H8A(0.5518) H8B(0.4612) H6A(0.5221) H6B(0.6114) H2A(0.8582)
 H2B(0.9002) H64A(0.8873) H64B(0.9907) H48A(0.6657) H48B(0.6457) H18(0.7081)
 H62(0.4665) H59A(0.1195) H59B(0.1822) H47A(0.5953) H47B(0.622) H9A(0.5886)
 H9B(0.5002) H9C(0.4758) H7A(0.6701) H7B(0.5854) H56A(0.3272) H56B(0.3784)
 H51A(0.2555) H51B(0.2897) H3A(0.9226) H3B(0.9766) H60A(0.3087) H60B(0.2376)
 H37A(0.2372) H37B(0.1207) H37C(0.1648) H38A(0.2294) H38B(0.1646) H38C(0.2804)
 H39A(0.0862) H39B(0.047) H39C(0.1153) H4A(1.016) H4B(1.0723) H49A(0.827)
 H49B(0.781) H49C(0.8009) H55A(0.4901) H55B(0.4581) H63A(0.9237) H63B(0.8462)
 H68A(0.719) H68B(0.6175) H67A(0.6881) H67B(0.7571) H5A(1.1486) H5B(1.1779)
 H5C(1.0925) H26A(0.7927) H26B(0.827) H26C(0.7118) H24A(0.8509) H24B(0.9077)
 H24C(0.8919) H25A(0.6565) H25B(0.7677) H25C(0.713) H52A(0.1568) H52B(0.0815)
 H53A(0.0953) H53B(0.0565) H53C(0.1702) H24D(0.7514) H24E(0.8522) H24F(0.8414)
 H25D(0.6677) H25E(0.7539) H25F(0.6589) H26D(0.8553) H26E(0.8774) H26F(0.7845)
 Fixed Z: H65(-0.3588) H58(0.7539) H57(0.7436) H43(0.4548) H69(-0.3307)
 H50A(0.6278) H50B(0.5588) H70(-0.3379) H34(0.2725) H61(0.7083) H66(-0.3382)
 H33(0.0943) H20(0.2289) H46A(0.5248) H46B(0.5993) H13(-0.0724) H12(-0.101)
 H42(0.4249) H8A(-0.1771) H8B(-0.1429) H6A(-0.1832) H6B(-0.2271) H2A(-0.2257)
 H2B(-0.2572) H64A(-0.4626) H64B(-0.4433) H48A(0.5487) H48B(0.6218) H18(0.0505)
 H62(0.6911) H59A(0.8053) H59B(0.8506) H47A(0.5916) H47B(0.5182) H9A(-0.0801)
 H9B(-0.0449) H9C(-0.0893) H7A(-0.1372) H7B(-0.0916) H56A(0.8374) H56B(0.7945)
 H51A(0.5654) H51B(0.6309) H3A(-0.1319) H3B(-0.172) H60A(0.8294) H60B(0.7978)
 H37A(0.1174) H37B(0.1406) H37C(0.1) H38A(0.2817) H38B(0.2484) H38C(0.2248)
 H39A(0.1974) H39B(0.2293) H39C(0.2656) H4A(-0.2053) H4B(-0.2433) H49A(0.5851)
 H49B(0.6037) H49C(0.5309) H55A(0.7477) H55B(0.8044) H63A(-0.3998) H63B(-
 0.4498) H68A(-0.4467) H68B(-0.4076) H67A(-0.3688) H67B(-0.4347) H5A(-0.1486)
 H5B(-0.1675) H5C(-0.1107) H26A(0.2187) H26B(0.1732) H26C(0.1976) H24A(0.0492)
 H24B(0.081) H24C(0.1159) H25A(0.0944) H25B(0.0672) H25C(0.0362) H52A(0.6463)
 H52B(0.62) H53A(0.7087) H53B(0.7321) H53C(0.735) H24D(0.0243) H24E(0.0418)
 H24F(0.0402) H25D(0.1725) H25E(0.1242) H25F(0.0981) H26D(0.1781) H26E(0.1667)
 H26F(0.2151)
;
_shelx_space_group_comment
;
The symmetry employed for this shelxl refinement is uniquely defined
by the following loop, which should always be used as a source of
symmetry information in preference to the above space-group names.
They are only intended as comments.
;
_shelxl_version_number 2013-4

loop_
_space_group_symop_operation_xyz
'x, y, z'
'-x, -y, -z'

loop_
_atom_site_label
_atom_site_type_symbol
_atom_site_fract_x
_atom_site_fract_y
_atom_site_fract_z
_atom_site_U_iso_or_equiv
_atom_site_adp_type
_atom_site_occupancy
_atom_site_site_symmetry_order
_atom_site_calc_flag
_atom_site_refinement_flags_posn
_atom_site_refinement_flags_adp
_atom_site_refinement_flags_occupancy
_atom_site_disorder_assembly
_atom_site_disorder_group
Ir2 Ir 0.01335(3) 0.80804(3) -0.28895(2) 0.04543(13) Uani 1 1 d . U . . .
Ir1 Ir 0.81701(3) 0.28638(3) 0.67244(2) 0.05052(14) Uani 1 1 d . U . . .
I1 I 0.97931(7) 0.17935(8) 0.60417(4) 0.0765(3) Uani 1 1 d . U . . .
I2 I -0.12842(9) 0.90280(9) -0.20556(5) 0.0911(3) Uani 1 1 d . U . . .
C65 C -0.0821(9) 0.9113(9) -0.3704(6) 0.0609(14) Uani 1 1 d . U . . .
H65 H -0.1363 0.9766 -0.3588 0.073 Uiso 1 1 calc R U . . .
N8 N 0.1760(8) 0.7784(8) -0.1912(4) 0.059(2) Uani 1 1 d . U . . .
N1 N 0.6895(7) 0.2939(7) 0.5599(4) 0.0503(16) Uani 1 1 d . U . . .
N3 N 0.5660(6) 0.3513(6) 0.3374(3) 0.0431(15) Uani 1 1 d . U . . .
N4 N 0.6205(6) 0.5114(6) 0.3201(4) 0.0448(15) Uani 1 1 d . U . . .
C58 C 0.8868(10) 0.1859(10) 0.7610(5) 0.0648(15) Uani 1 1 d . U . . .
H58 H 0.9435 0.1192 0.7539 0.078 Uiso 1 1 calc R U . . .
C57 C 0.9158(10) 0.2638(9) 0.7547(5) 0.0627(16) Uani 1 1 d . U . . .
H57 H 0.9894 0.2418 0.7436 0.075 Uiso 1 1 calc R U . . .
N5 N 0.3403(7) 0.4992(7) 0.0200(4) 0.0502(18) Uani 1 1 d . U . . .
N6 N 0.3933(7) 0.6606(7) 0.0024(4) 0.0528(19) Uani 1 1 d . U . . .
C43 C 0.6192(7) 0.3162(8) 0.4484(4) 0.0467(18) Uani 1 1 d . U . . .
H43 H 0.6018 0.2631 0.4548 0.056 Uiso 1 1 calc R U . . .
N2 N 0.7301(6) 0.4183(7) 0.5456(4) 0.0496(16) Uani 1 1 d . U . . .
C69 C 0.1040(8) 0.7044(9) -0.3524(5) 0.0537(14) Uani 1 1 d . U . . .
H69 H 0.1577 0.6407 -0.3307 0.064 Uiso 1 1 calc R U . . .
C30 C 0.4870(7) 0.4502(8) 0.1695(4) 0.0404(16) Uani 1 1 d . U . . .
C50 C 0.6795(9) 0.2048(9) 0.5887(5) 0.058(2) Uani 1 1 d . U . . .
H50A H 0.7215 0.1760 0.6278 0.069 Uiso 1 1 calc R U . . .
H50B H 0.7050 0.1539 0.5588 0.069 Uiso 1 1 calc R U . . .
C70 C 0.1303(8) 0.7863(9) -0.3569(5) 0.0542(14) Uani 1 1 d . U . . .
H70 H 0.1983 0.7674 -0.3379 0.065 Uiso 1 1 calc R U . . .
C16 C 0.4281(9) 0.5889(8) 0.0529(4) 0.051(2) Uani 1 1 d . U . . .
C34 C 0.4869(7) 0.3030(7) 0.2340(4) 0.0415(17) Uani 1 1 d . U . . .
H34 H 0.5034 0.2599 0.2725 0.050 Uiso 1 1 calc R U . . .
C41 C 0.6032(6) 0.3762(7) 0.3881(4) 0.0378(14) Uani 1 1 d . U . . .
C29 C 0.4345(7) 0.4349(7) 0.1203(4) 0.0417(17) Uani 1 1 d . U . . .
C61 C 0.6856(10) 0.3297(12) 0.7312(6) 0.076(2) Uani 1 1 d . U . . .
H61 H 0.6222 0.3434 0.7083 0.092 Uiso 1 1 calc R U . . .
C28 C 0.4008(8) 0.5082(8) 0.0620(4) 0.047(2) Uani 1 1 d . U . . .
C66 C -0.1081(8) 0.8312(9) -0.3575(6) 0.0589(14) Uani 1 1 d . U . . .
H66 H -0.1772 0.8503 -0.3382 0.071 Uiso 1 1 calc R U . . .
C45 C 0.6610(7) 0.3392(8) 0.4968(4) 0.0445(17) Uani 1 1 d . U . . .
C32 C 0.5559(7) 0.4058(8) 0.2808(4) 0.0410(16) Uani 1 1 d . U . . .
C11 C 0.2032(9) 0.6363(9) -0.1278(4) 0.052(2) Uani 1 1 d . U . . .
C31 C 0.5107(7) 0.3842(7) 0.2273(4) 0.0387(15) Uani 1 1 d . U . . .
C33 C 0.4140(8) 0.3513(8) 0.1281(4) 0.0450(19) Uani 1 1 d . U . . .
H33 H 0.3825 0.3403 0.0943 0.054 Uiso 1 1 calc R U . . .
C20 C 0.6039(9) 0.6214(9) 0.1968(5) 0.057(2) Uani 1 1 d . U . . .
H20 H 0.6402 0.6301 0.2289 0.069 Uiso 1 1 calc R U . . .
C46 C 0.7661(8) 0.4915(8) 0.5582(5) 0.0533(19) Uani 1 1 d . U . . .
H46A H 0.8150 0.4930 0.5248 0.064 Uiso 1 1 calc R U . . .
H46B H 0.8030 0.4690 0.5993 0.064 Uiso 1 1 calc R U . . .
C15 C 0.3051(8) 0.5696(8) -0.0310(4) 0.049(2) Uani 1 1 d . U . . .
C17 C 0.4921(9) 0.5987(8) 0.1010(4) 0.050(2) Uani 1 1 d . U . . .
C40 C 0.6311(7) 0.4564(8) 0.3780(4) 0.0424(16) Uani 1 1 d . U . . .
C44 C 0.6875(7) 0.4195(8) 0.4880(4) 0.0420(15) Uani 1 1 d . U . . .
C13 C 0.2401(9) 0.5617(9) -0.0769(4) 0.052(2) Uani 1 1 d . U . . .
H13 H 0.2237 0.5080 -0.0724 0.063 Uiso 1 1 calc R U . . .
C12 C 0.2957(9) 0.7250(9) -0.0956(5) 0.056(2) Uani 1 1 d . U . . .
H12 H 0.3113 0.7793 -0.1010 0.067 Uiso 1 1 calc R U . . .
C42 C 0.6725(8) 0.4800(8) 0.4299(4) 0.0468(18) Uani 1 1 d . U . . .
H42 H 0.6887 0.5339 0.4249 0.056 Uiso 1 1 calc R U . . .
C21 C 0.5692(8) 0.5475(8) 0.2094(4) 0.0469(19) Uani 1 1 d . U . . .
C10 C 0.2306(9) 0.7171(9) -0.1373(4) 0.053(2) Uani 1 1 d . U . . .
C22 C 0.5166(8) 0.5311(9) 0.1597(4) 0.049(2) Uani 1 1 d . U . . .
C8 C -0.0456(12) 0.5288(12) -0.1384(7) 0.082(4) Uani 1 1 d . U . . .
H8A H -0.0884 0.5518 -0.1771 0.099 Uiso 1 1 calc R U . . .
H8B H 0.0099 0.4612 -0.1429 0.099 Uiso 1 1 calc R U . . .
C6 C 0.0841(9) 0.5922(9) -0.1850(5) 0.056(2) Uani 1 1 d . U . . .
H6A H 0.1371 0.5221 -0.1832 0.067 Uiso 1 1 calc R U . . .
H6B H 0.0508 0.6114 -0.2271 0.067 Uiso 1 1 calc R U . . .
C2 C 0.1802(11) 0.8739(10) -0.2166(5) 0.069(3) Uani 1 1 d . U . . .
H2A H 0.2524 0.8582 -0.2257 0.083 Uiso 1 1 calc R U . . .
H2B H 0.1422 0.9002 -0.2572 0.083 Uiso 1 1 calc R U . . .
C35 C 0.4389(8) 0.2848(8) 0.1841(4) 0.0463(18) Uani 1 1 d . U . . .
C64 C -0.0147(10) 0.9196(10) -0.4279(5) 0.066(3) Uani 1 1 d . U . . .
H64A H -0.0243 0.8873 -0.4626 0.080 Uiso 1 1 calc R U . . .
H64B H -0.0383 0.9907 -0.4433 0.080 Uiso 1 1 calc R U . . .
C48 C 0.7218(14) 0.6672(11) 0.5784(7) 0.092(4) Uani 1 1 d . U . . .
H48A H 0.7765 0.6657 0.5487 0.110 Uiso 1 1 calc R U . . .
H48B H 0.7505 0.6457 0.6218 0.110 Uiso 1 1 calc R U . . .
C18 C 0.5305(10) 0.6689(9) 0.0904(5) 0.059(2) Uani 1 1 d . U . . .
H18 H 0.5186 0.7081 0.0505 0.071 Uiso 1 1 calc R U . . .
C19 C 0.5857(11) 0.6830(10) 0.1368(5) 0.066(3) Uani 1 1 d . U . . .
C14 C 0.3386(9) 0.6456(10) -0.0431(5) 0.058(3) Uani 1 1 d . U . . .
C62 C 0.7128(10) 0.4081(11) 0.7199(6) 0.073(2) Uani 1 1 d . U . . .
H62 H 0.6647 0.4665 0.6911 0.088 Uiso 1 1 calc R U . . .
C59 C 0.8041(12) 0.1827(12) 0.8071(7) 0.089(4) Uani 1 1 d . U . . .
H59A H 0.8014 0.1195 0.8053 0.106 Uiso 1 1 calc R U . . .
H59B H 0.8250 0.1822 0.8506 0.106 Uiso 1 1 calc R U . . .
C47 C 0.6790(9) 0.5966(9) 0.5601(6) 0.064(3) Uani 1 1 d . U . . .
H47A H 0.6275 0.5953 0.5916 0.077 Uiso 1 1 calc R U . . .
H47B H 0.6452 0.6220 0.5182 0.077 Uiso 1 1 calc R U . . .
C36 C 0.4142(10) 0.1945(9) 0.1931(5) 0.060(2) Uani 1 1 d . U . . .
C9 C -0.1091(14) 0.5228(15) -0.0836(9) 0.110(5) Uani 1 1 d . U . . .
H9A H -0.1666 0.5886 -0.0801 0.165 Uiso 1 1 calc R U . . .
H9B H -0.0676 0.5002 -0.0449 0.165 Uiso 1 1 calc R U . . .
H9C H -0.1350 0.4758 -0.0893 0.165 Uiso 1 1 calc R U . . .
C7 C 0.0038(10) 0.6007(10) -0.1337(6) 0.065(3) Uani 1 1 d . U . . .
H7A H -0.0512 0.6701 -0.1372 0.078 Uiso 1 1 calc R U . . .
H7B H 0.0362 0.5854 -0.0916 0.078 Uiso 1 1 calc R U . . .
C56 C 0.8702(12) 0.3513(12) 0.7933(7) 0.091(4) Uani 1 1 d . U . . .
H56A H 0.8605 0.3272 0.8374 0.110 Uiso 1 1 calc R U . . .
H56B H 0.9193 0.3784 0.7945 0.110 Uiso 1 1 calc R U . . .
C51 C 0.5651(11) 0.2335(14) 0.6050(8) 0.092(4) Uani 1 1 d . U . . .
H51A H 0.5246 0.2555 0.5654 0.110 Uiso 1 1 calc R U . . .
H51B H 0.5375 0.2897 0.6309 0.110 Uiso 1 1 calc R U . . .
C3 C 0.1390(12) 0.9508(11) -0.1748(7) 0.081(3) Uani 1 1 d . U . . .
H3A H 0.1682 0.9226 -0.1319 0.097 Uiso 1 1 calc R U . . .
H3B H 0.0639 0.9766 -0.1720 0.097 Uiso 1 1 calc R U . . .
C60 C 0.7006(14) 0.2653(17) 0.7952(8) 0.134(6) Uani 1 1 d . U . . .
H60A H 0.6835 0.3087 0.8294 0.161 Uiso 1 1 calc R U . . .
H60B H 0.6515 0.2376 0.7978 0.161 Uiso 1 1 calc R U . . .
C23 C 0.6249(14) 0.7626(12) 0.1238(7) 0.088(3) Uani 1 1 d . U . . .
C37 C 0.3776(15) 0.1778(14) 0.1324(7) 0.099(5) Uani 1 1 d . U . . .
H37A H 0.3151 0.2372 0.1174 0.149 Uiso 1 1 calc R U . . .
H37B H 0.3634 0.1207 0.1406 0.149 Uiso 1 1 calc R U . . .
H37C H 0.4307 0.1648 0.1000 0.149 Uiso 1 1 calc R U . . .
C38 C 0.3248(19) 0.2196(19) 0.2415(10) 0.148(6) Uani 1 1 d . U . . .
H38A H 0.3460 0.2294 0.2817 0.223 Uiso 1 1 calc R U . . .
H38B H 0.3071 0.1646 0.2484 0.223 Uiso 1 1 calc R U . . .
H38C H 0.2651 0.2804 0.2248 0.223 Uiso 1 1 calc R U . . .
C39 C 0.5032(17) 0.1027(13) 0.2241(13) 0.170(8) Uani 1 1 d . U . . .
H39A H 0.5639 0.0862 0.1974 0.255 Uiso 1 1 calc R U . . .
H39B H 0.4866 0.0470 0.2293 0.255 Uiso 1 1 calc R U . . .
H39C H 0.5169 0.1153 0.2656 0.255 Uiso 1 1 calc R U . . .
C4 C 0.1659(17) 1.0418(12) -0.2011(11) 0.132(7) Uani 1 1 d . U . . .
H4A H 0.2408 1.0160 -0.2053 0.158 Uiso 1 1 calc R U . . .
H4B H 0.1343 1.0723 -0.2433 0.158 Uiso 1 1 calc R U . . .
C49 C 0.6247(15) 0.7806(12) 0.5741(8) 0.105(5) Uani 1 1 d . U . . .
H49A H 0.6484 0.8270 0.5851 0.158 Uiso 1 1 calc R U . . .
H49B H 0.5713 0.7810 0.6037 0.158 Uiso 1 1 calc R U . . .
H49C H 0.5971 0.8009 0.5309 0.158 Uiso 1 1 calc R U . . .
C55 C 0.7687(12) 0.4342(15) 0.7680(10) 0.130(5) Uani 1 1 d . U . . .
H55A H 0.7805 0.4901 0.7477 0.155 Uiso 1 1 calc R U . . .
H55B H 0.7226 0.4581 0.8044 0.155 Uiso 1 1 calc R U . . .
C54 C 0.7372(9) 0.3393(9) 0.5885(5) 0.0562(11) Uani 1 1 d . U . . .
C1 C 0.1153(10) 0.7438(10) -0.2156(5) 0.0604(11) Uani 1 1 d . U . . .
C63 C 0.0980(10) 0.8721(11) -0.4117(5) 0.068(3) Uani 1 1 d . U . . .
H63A H 0.1146 0.9237 -0.3998 0.081 Uiso 1 1 calc R U . . .
H63B H 0.1383 0.8462 -0.4498 0.081 Uiso 1 1 calc R U . . .
C68 C 0.0475(10) 0.6894(10) -0.4055(6) 0.070(3) Uani 1 1 d . U . . .
H68A H 0.0614 0.7190 -0.4467 0.084 Uiso 1 1 calc R U . . .
H68B H 0.0729 0.6175 -0.4076 0.084 Uiso 1 1 calc R U . . .
C67 C -0.0673(10) 0.7379(11) -0.3934(6) 0.074(3) Uani 1 1 d . U . . .
H67A H -0.0845 0.6881 -0.3688 0.089 Uiso 1 1 calc R U . . .
H67B H -0.1033 0.7571 -0.4347 0.089 Uiso 1 1 calc R U . . .
C5 C 0.1224(19) 1.1231(14) -0.1522(12) 0.160(9) Uani 1 1 d . U . . .
H5A H 0.0482 1.1486 -0.1486 0.240 Uiso 1 1 calc R U . . .
H5B H 0.1381 1.1779 -0.1675 0.240 Uiso 1 1 calc R U . . .
H5C H 0.1544 1.0925 -0.1107 0.240 Uiso 1 1 calc R U . . .
C26 C 0.676(5) 0.775(4) 0.1842(16) 0.172(9) Uani 0.64(3) 1 d . U P A 1
H26A H 0.6260 0.7927 0.2187 0.258 Uiso 0.64(3) 1 calc R U P A 1
H26B H 0.6967 0.8270 0.1732 0.258 Uiso 0.64(3) 1 calc R U P A 1
H26C H 0.7357 0.7118 0.1976 0.258 Uiso 0.64(3) 1 calc R U P A 1
C24 C 0.546(3) 0.862(2) 0.089(2) 0.137(10) Uani 0.64(3) 1 d . U P A 1
H24A H 0.5265 0.8509 0.0492 0.206 Uiso 0.64(3) 1 calc R U P A 1
H24B H 0.5768 0.9077 0.0810 0.206 Uiso 0.64(3) 1 calc R U P A 1
H24C H 0.4857 0.8919 0.1159 0.206 Uiso 0.64(3) 1 calc R U P A 1
C25 C 0.717(3) 0.721(3) 0.076(2) 0.135(9) Uani 0.64(3) 1 d . U P A 1
H25A H 0.7701 0.6565 0.0944 0.203 Uiso 0.64(3) 1 calc R U P A 1
H25B H 0.7459 0.7677 0.0672 0.203 Uiso 0.64(3) 1 calc R U P A 1
H25C H 0.6926 0.7130 0.0362 0.203 Uiso 0.64(3) 1 calc R U P A 1
C27 C 0.5849(7) 0.4865(8) 0.2719(4) 0.0436(17) Uani 1 1 d . U . . .
N7 N 0.1344(7) 0.6561(7) -0.1779(4) 0.0539(18) Uani 1 1 d . U . . .
C52 C 0.553(2) 0.140(2) 0.6437(11) 0.155(7) Uani 1 1 d D U . . .
H52A H 0.4798 0.1568 0.6463 0.186 Uiso 1 1 calc R U . . .
H52B H 0.5882 0.0815 0.6200 0.186 Uiso 1 1 calc R U . . .
C53 C 0.598(2) 0.113(2) 0.7110(12) 0.206(11) Uani 1 1 d D U . . .
H53A H 0.6710 0.0953 0.7087 0.309 Uiso 1 1 calc R U . . .
H53B H 0.5895 0.0565 0.7321 0.309 Uiso 1 1 calc R U . . .
H53C H 0.5625 0.1702 0.7350 0.309 Uiso 1 1 calc R U . . .
C24A C 0.610(5) 0.806(5) 0.050(2) 0.106(12) Uani 0.36(3) 1 d . U P A 2
H24D H 0.6437 0.7514 0.0243 0.159 Uiso 0.36(3) 1 calc R U P A 2
H24E H 0.6391 0.8522 0.0418 0.159 Uiso 0.36(3) 1 calc R U P A 2
H24F H 0.5364 0.8414 0.0402 0.159 Uiso 0.36(3) 1 calc R U P A 2
C25A C 0.751(4) 0.705(4) 0.130(3) 0.101(11) Uani 0.36(3) 1 d . U P A 2
H25D H 0.7703 0.6677 0.1725 0.151 Uiso 0.36(3) 1 calc R U P A 2
H25E H 0.7769 0.7539 0.1242 0.151 Uiso 0.36(3) 1 calc R U P A 2
H25F H 0.7798 0.6589 0.0981 0.151 Uiso 0.36(3) 1 calc R U P A 2
C26A C 0.591(5) 0.825(4) 0.175(2) 0.104(10) Uani 0.36(3) 1 d . U P A 2
H26D H 0.5161 0.8553 0.1781 0.156 Uiso 0.36(3) 1 calc R U P A 2
H26E H 0.6121 0.8774 0.1667 0.156 Uiso 0.36(3) 1 calc R U P A 2
H26F H 0.6212 0.7845 0.2151 0.156 Uiso 0.36(3) 1 calc R U P A 2

loop_
_atom_site_aniso_label
_atom_site_aniso_U_11
_atom_site_aniso_U_22
_atom_site_aniso_U_33
_atom_site_aniso_U_23
_atom_site_aniso_U_13
_atom_site_aniso_U_12
Ir2 0.0531(2) 0.0536(3) 0.03341(19) 0.00163(16) -0.00775(15) -0.02848(19)
Ir1 0.0550(2) 0.0556(3) 0.0365(2) -0.00554(17) -0.01655(16) -0.0198(2)
I1 0.0653(5) 0.0896(7) 0.0632(5) -0.0235(4) -0.0088(4) -0.0214(4)
I2 0.1030(7) 0.0976(8) 0.0873(7) -0.0353(6) 0.0323(5) -0.0557(6)
C65 0.055(3) 0.055(3) 0.0680(12) 0.019(3) -0.0252(17) -0.025(3)
N8 0.082(6) 0.074(4) 0.039(4) 0.015(3) -0.021(3) -0.055(4)
N1 0.059(4) 0.053(4) 0.036(2) -0.002(2) -0.019(3) -0.022(4)
N3 0.043(4) 0.053(4) 0.0350(19) 0.002(2) -0.016(3) -0.023(3)
N4 0.052(4) 0.051(4) 0.0339(18) -0.006(2) -0.011(3) -0.024(4)
C58 0.078(4) 0.066(4) 0.0469(14) 0.005(2) -0.0317(15) -0.030(3)
C57 0.073(3) 0.068(5) 0.045(2) 0.000(3) -0.0292(17) -0.030(3)
N5 0.072(5) 0.061(5) 0.031(3) 0.004(2) -0.016(3) -0.042(4)
N6 0.073(5) 0.062(5) 0.040(3) 0.008(3) -0.018(3) -0.046(4)
C43 0.050(5) 0.056(5) 0.035(2) -0.002(3) -0.015(4) -0.024(4)
N2 0.055(4) 0.059(3) 0.035(2) -0.0051(18) -0.016(3) -0.026(3)
C69 0.055(3) 0.055(3) 0.047(4) -0.004(3) -0.014(2) -0.021(3)
C30 0.046(5) 0.049(4) 0.031(3) -0.001(2) -0.009(3) -0.027(4)
C50 0.073(5) 0.061(6) 0.040(4) 0.002(3) -0.020(4) -0.032(5)
C70 0.048(2) 0.077(5) 0.043(3) 0.010(2) -0.0108(15) -0.036(3)
C16 0.080(6) 0.059(5) 0.028(3) 0.001(2) -0.012(3) -0.045(5)
C34 0.050(5) 0.040(4) 0.034(3) -0.001(2) -0.011(3) -0.020(4)
C41 0.030(4) 0.050(4) 0.0304(19) -0.009(2) -0.004(3) -0.014(3)
C29 0.057(5) 0.045(4) 0.029(3) -0.003(2) -0.009(3) -0.027(4)
C61 0.062(3) 0.101(6) 0.051(3) 0.008(3) -0.0073(19) -0.028(3)
C28 0.067(6) 0.056(5) 0.029(3) 0.001(2) -0.012(3) -0.038(4)
C66 0.049(2) 0.068(5) 0.065(3) 0.009(3) -0.0206(17) -0.033(3)
C45 0.044(5) 0.054(5) 0.034(2) -0.005(2) -0.011(3) -0.020(4)
C32 0.046(5) 0.048(5) 0.030(2) -0.005(2) -0.007(3) -0.022(4)
C11 0.080(6) 0.061(5) 0.031(4) 0.004(3) -0.018(3) -0.046(5)
C31 0.043(4) 0.042(4) 0.031(2) -0.002(2) -0.009(3) -0.019(4)
C33 0.058(5) 0.051(5) 0.035(3) 0.001(3) -0.014(4) -0.032(4)
C20 0.078(7) 0.080(7) 0.039(3) -0.002(3) -0.011(4) -0.057(6)
C46 0.058(5) 0.061(4) 0.044(4) -0.010(3) -0.015(4) -0.027(3)
C15 0.073(6) 0.048(5) 0.035(4) 0.001(2) -0.019(3) -0.035(4)
C17 0.073(6) 0.057(5) 0.035(3) 0.002(3) -0.014(3) -0.042(5)
C40 0.042(4) 0.051(5) 0.033(2) -0.007(2) -0.010(3) -0.020(4)
C44 0.037(4) 0.052(5) 0.034(2) -0.007(2) -0.009(3) -0.016(4)
C13 0.079(7) 0.058(5) 0.034(4) 0.005(3) -0.020(3) -0.044(5)
C12 0.086(7) 0.067(6) 0.035(4) 0.007(3) -0.019(3) -0.054(5)
C42 0.054(5) 0.049(5) 0.036(2) -0.005(2) -0.016(4) -0.021(4)
C21 0.062(5) 0.060(5) 0.032(2) -0.005(3) -0.008(3) -0.039(4)
C10 0.078(6) 0.061(5) 0.034(4) 0.006(3) -0.018(3) -0.045(5)
C22 0.065(5) 0.072(5) 0.030(3) 0.002(3) -0.009(3) -0.049(5)
C8 0.092(8) 0.079(9) 0.100(9) 0.001(8) -0.018(6) -0.061(7)
C6 0.081(6) 0.061(5) 0.038(4) 0.009(4) -0.026(3) -0.045(5)
C2 0.106(9) 0.076(5) 0.048(5) 0.021(3) -0.036(5) -0.064(6)
C35 0.061(5) 0.045(4) 0.038(3) 0.002(3) -0.015(3) -0.029(4)
C64 0.089(4) 0.065(7) 0.051(3) 0.026(4) -0.029(3) -0.045(4)
C48 0.155(12) 0.081(5) 0.065(8) -0.022(7) -0.009(9) -0.072(7)
C18 0.093(7) 0.067(6) 0.038(4) 0.003(3) -0.014(4) -0.057(5)
C19 0.101(7) 0.079(6) 0.048(4) 0.006(4) -0.019(4) -0.068(5)
C14 0.069(6) 0.088(6) 0.041(4) 0.019(3) -0.021(3) -0.060(5)
C62 0.076(4) 0.068(3) 0.057(4) -0.021(3) -0.020(2) -0.012(3)
C59 0.114(6) 0.083(9) 0.063(5) 0.023(5) -0.015(4) -0.047(5)
C47 0.064(6) 0.064(4) 0.066(7) -0.020(6) -0.010(6) -0.025(4)
C36 0.085(6) 0.053(5) 0.053(4) 0.008(3) -0.024(4) -0.043(4)
C9 0.116(12) 0.133(14) 0.116(11) 0.014(11) -0.011(8) -0.092(10)
C7 0.084(7) 0.072(7) 0.058(6) -0.005(5) -0.014(4) -0.052(6)
C56 0.105(7) 0.100(6) 0.080(7) -0.034(5) -0.036(6) -0.046(5)
C51 0.084(6) 0.126(12) 0.092(9) -0.007(7) -0.016(7) -0.070(7)
C3 0.106(10) 0.072(6) 0.076(8) 0.010(5) -0.031(7) -0.051(7)
C60 0.101(5) 0.171(11) 0.074(7) 0.045(8) 0.009(5) -0.030(7)
C23 0.144(7) 0.093(7) 0.072(5) 0.009(4) -0.026(5) -0.094(6)
C37 0.164(13) 0.118(11) 0.070(6) -0.012(7) -0.024(6) -0.107(10)
C38 0.223(13) 0.212(18) 0.118(11) -0.069(12) 0.077(11) -0.187(12)
C39 0.181(10) 0.059(7) 0.29(2) 0.060(10) -0.162(12) -0.071(7)
C4 0.162(15) 0.059(7) 0.184(17) 0.050(7) -0.094(13) -0.065(9)
C49 0.171(14) 0.077(5) 0.090(10) -0.019(8) -0.008(11) -0.071(7)
C55 0.082(8) 0.140(8) 0.144(11) -0.102(8) -0.027(7) -0.007(4)
C54 0.068(2) 0.059(5) 0.041(2) 0.0003(18) -0.025(2) -0.028(3)
C1 0.089(2) 0.071(4) 0.040(2) 0.014(2) -0.0258(18) -0.054(2)
C63 0.078(4) 0.088(6) 0.040(4) 0.013(4) -0.005(3) -0.046(6)
C68 0.092(4) 0.071(6) 0.048(5) -0.011(4) -0.020(4) -0.035(4)
C67 0.084(4) 0.080(5) 0.071(6) 0.001(4) -0.040(5) -0.046(5)
C5 0.21(2) 0.081(8) 0.208(19) 0.027(10) -0.138(16) -0.079(13)
C26 0.33(3) 0.22(2) 0.104(11) 0.036(12) -0.080(12) -0.240(17)
C24 0.178(17) 0.074(10) 0.20(3) 0.018(12) -0.072(16) -0.094(9)
C25 0.163(17) 0.14(2) 0.161(18) -0.005(16) 0.030(14) -0.127(13)
C27 0.046(5) 0.061(5) 0.033(2) -0.003(2) -0.010(3) -0.031(4)
N7 0.080(5) 0.059(4) 0.035(3) 0.006(2) -0.022(3) -0.043(4)
C52 0.181(16) 0.192(15) 0.149(14) 0.004(14) 0.022(13) -0.142(14)
C53 0.24(2) 0.196(18) 0.166(12) 0.069(12) -0.022(13) -0.105(15)
C24A 0.20(4) 0.11(3) 0.076(7) 0.020(11) -0.035(16) -0.13(3)
C25A 0.142(7) 0.13(3) 0.09(3) 0.006(18) -0.017(14) -0.120(10)
C26A 0.18(3) 0.109(18) 0.087(13) -0.008(12) -0.001(19) -0.122(18)

loop_
_atom_type_symbol
_atom_type_description
_atom_type_scat_dispersion_real
_atom_type_scat_dispersion_imag
_atom_type_scat_source
C C 0.0033 0.0016 'International Tables Vol C Tables 4.2.6.8 and 6.1.1.4'
H H 0.0000 0.0000 'International Tables Vol C Tables 4.2.6.8 and 6.1.1.4'
I I -0.4742 1.8119 'International Tables Vol C Tables 4.2.6.8 and 6.1.1.4'
Ir Ir -1.4442 7.9887 'International Tables Vol C Tables 4.2.6.8 and 6.1.1.4'
N N 0.0061 0.0033 'International Tables Vol C Tables 4.2.6.8 and 6.1.1.4'

loop_
_geom_angle_atom_site_label_1
_geom_angle_atom_site_label_2
_geom_angle_atom_site_label_3
_geom_angle
C65 Ir2 I2 92.1(4)
C65 Ir2 C66 37.3(4)
C69 Ir2 I2 162.5(3)
C69 Ir2 C65 89.7(5)
C69 Ir2 C66 80.3(4)
C70 Ir2 I2 157.0(3)
C70 Ir2 C65 80.8(4)
C70 Ir2 C69 40.3(4)
C70 Ir2 C66 96.5(4)
C66 Ir2 I2 90.7(3)
C1 Ir2 I2 87.9(4)
C1 Ir2 C65 163.4(4)
C1 Ir2 C69 95.2(5)
C1 Ir2 C70 92.8(4)
C1 Ir2 C66 159.2(4)
C58 Ir1 I1 91.8(4)
C57 Ir1 I1 91.6(3)
C57 Ir1 C58 37.3(4)
C61 Ir1 I1 162.4(5)
C61 Ir1 C58 80.0(5)
C61 Ir1 C57 91.2(5)
C62 Ir1 I1 158.5(4)
C62 Ir1 C58 94.9(5)
C62 Ir1 C57 81.6(5)
C62 Ir1 C61 39.0(6)
C54 Ir1 I1 86.6(3)
C54 Ir1 C58 159.1(5)
C54 Ir1 C57 163.5(5)
C54 Ir1 C61 95.5(5)
C54 Ir1 C62 94.1(5)
C66 C65 Ir2 71.7(6)
C66 C65 C64 123.0(12)
C64 C65 Ir2 111.7(7)
C10 N8 C2 123.1(8)
C1 N8 C10 112.0(9)
C1 N8 C2 124.8(9)
C45 N1 C50 124.8(8)
C54 N1 C50 125.2(8)
C54 N1 C45 109.8(9)
C32 N3 C41 117.5(8)
C27 N4 C40 117.2(9)
C57 C58 Ir1 71.2(6)
C57 C58 C59 123.4(13)
C59 C58 Ir1 111.1(8)
C58 C57 Ir1 71.5(6)
C58 C57 C56 123.9(13)
C56 C57 Ir1 112.0(8)
C15 N5 C28 117.4(9)
C16 N6 C14 115.6(9)
C45 C43 C41 117.3(10)
C44 N2 C46 124.3(9)
C54 N2 C46 124.4(8)
C54 N2 C44 111.3(9)
C70 C69 Ir2 69.7(6)
C70 C69 C68 122.8(10)
C68 C69 Ir2 117.1(8)
C29 C30 C22 120.3(8)
C31 C30 C29 118.3(8)
C31 C30 C22 121.4(8)
N1 C50 C51 110.3(10)
C69 C70 Ir2 70.0(6)
C69 C70 C63 125.1(9)
C63 C70 Ir2 113.0(8)
N6 C16 C28 122.0(8)
N6 C16 C17 117.6(9)
C28 C16 C17 120.4(9)
C31 C34 C35 121.7(8)
N3 C41 C43 118.5(9)
N3 C41 C40 119.9(8)
C43 C41 C40 121.4(8)
C30 C29 C28 119.2(9)
C33 C29 C30 119.8(8)
C33 C29 C28 121.0(8)
C62 C61 Ir1 70.4(8)
C62 C61 C60 123.7(15)
C60 C61 Ir1 115.3(10)
N5 C28 C16 121.7(9)
N5 C28 C29 117.9(9)
C16 C28 C29 120.4(8)
C65 C66 Ir2 71.0(6)
C65 C66 C67 126.0(12)
C67 C66 Ir2 107.9(7)
N1 C45 C44 106.3(8)
C43 C45 N1 131.6(10)
C43 C45 C44 122.1(9)
N3 C32 C31 118.1(9)
N3 C32 C27 121.4(8)
C27 C32 C31 120.5(8)
C13 C11 C10 122.4(9)
C13 C11 N7 132.5(9)
N7 C11 C10 105.0(8)
C30 C31 C32 118.4(8)
C34 C31 C30 120.2(8)
C34 C31 C32 121.3(8)
C35 C33 C29 122.3(8)
C21 C20 C19 122.2(9)
N2 C46 C47 113.0(9)
N5 C15 C13 118.6(9)
N5 C15 C14 121.2(8)
C14 C15 C13 119.9(9)
C22 C17 C16 117.7(9)
C18 C17 C16 122.1(9)
C18 C17 C22 120.1(8)
N4 C40 C41 122.1(8)
N4 C40 C42 118.0(9)
C41 C40 C42 119.9(9)
N2 C44 C45 106.1(8)
N2 C44 C42 131.6(10)
C42 C44 C45 122.2(8)
C11 C13 C15 117.2(9)
C10 C12 C14 116.7(10)
C44 C42 C40 117.0(10)
C20 C21 C22 119.3(9)
C20 C21 C27 122.2(8)
C22 C21 C27 118.5(9)
N8 C10 C11 105.8(8)
C12 C10 N8 132.2(10)
C12 C10 C11 121.9(9)
C17 C22 C30 121.5(8)
C21 C22 C30 120.7(8)
C21 C22 C17 117.8(9)
C9 C8 C7 114.3(13)
N7 C6 C7 113.1(9)
C3 C2 N8 114.9(11)
C34 C35 C36 120.2(8)
C33 C35 C34 117.6(9)
C33 C35 C36 122.2(8)
C63 C64 C65 113.1(9)
C47 C48 C49 107.0(13)
C19 C18 C17 122.6(10)
C20 C19 C23 121.4(10)
C18 C19 C20 117.5(10)
C18 C19 C23 121.1(10)
N6 C14 C15 121.2(9)
N6 C14 C12 116.0(10)
C15 C14 C12 121.1(8)
C61 C62 Ir1 70.6(8)
C61 C62 C55 124.7(15)
C55 C62 Ir1 111.2(9)
C60 C59 C58 115.3(12)
C46 C47 C48 110.0(11)
C37 C36 C35 112.8(10)
C37 C36 C38 107.0(13)
C38 C36 C35 107.0(11)
C39 C36 C35 110.5(10)
C39 C36 C37 113.4(14)
C39 C36 C38 105.5(17)
C6 C7 C8 113.6(10)
C55 C56 C57 113.9(10)
C50 C51 C52 111.4(15)
C2 C3 C4 110.5(14)
C59 C60 C61 115.3(13)
C19 C23 C26 113.6(15)
C19 C23 C25 106.5(16)
C19 C23 C24A 109.9(16)
C19 C23 C25A 108.1(19)
C24 C23 C19 113.8(15)
C24 C23 C26 113(2)
C24 C23 C25 105(2)
C25 C23 C26 103(3)
C24A C23 C25A 102(3)
C26A C23 C19 108(2)
C26A C23 C24A 123(3)
C26A C23 C25A 104(3)
C5 C4 C3 108.7(18)
C56 C55 C62 116.5(13)
N1 C54 Ir1 125.6(8)
N2 C54 Ir1 127.7(8)
N2 C54 N1 106.3(8)
N8 C1 Ir2 128.6(8)
N8 C1 N7 105.4(8)
N7 C1 Ir2 125.9(8)
C64 C63 C70 113.3(9)
C67 C68 C69 110.6(10)
C68 C67 C66 114.7(10)
N4 C27 C32 121.9(8)
N4 C27 C21 118.0(9)
C32 C27 C21 120.0(8)
C11 N7 C6 122.9(8)
C1 N7 C11 111.8(8)
C1 N7 C6 125.2(8)
C53 C52 C51 112.5(18)

loop_
_geom_bond_atom_site_label_1
_geom_bond_atom_site_label_2
_geom_bond_distance
Ir2 I2 2.6057(10)
Ir2 C65 2.191(10)
Ir2 C69 2.081(11)
Ir2 C70 2.077(10)
Ir2 C66 2.199(10)
Ir2 C1 2.000(10)
Ir1 I1 2.6154(9)
Ir1 C58 2.188(10)
Ir1 C57 2.185(9)
Ir1 C61 2.083(13)
Ir1 C62 2.081(12)
Ir1 C54 2.013(9)
C65 C66 1.404(16)
C65 C64 1.531(17)
N8 C10 1.377(12)
N8 C2 1.486(14)
N8 C1 1.355(13)
N1 C50 1.457(14)
N1 C45 1.393(11)
N1 C54 1.369(13)
N3 C41 1.377(10)
N3 C32 1.321(12)
N4 C40 1.346(12)
N4 C27 1.321(11)
C58 C57 1.400(17)
C58 C59 1.505(19)
C57 C56 1.487(18)
N5 C28 1.332(11)
N5 C15 1.333(12)
N6 C16 1.337(12)
N6 C14 1.369(12)
C43 C41 1.412(13)
C43 C45 1.360(12)
N2 C46 1.468(13)
N2 C44 1.375(10)
N2 C54 1.354(14)
C69 C70 1.431(16)
C69 C68 1.509(14)
C30 C29 1.408(11)
C30 C31 1.407(12)
C30 C22 1.447(14)
C50 C51 1.534(18)
C70 C63 1.518(15)
C16 C28 1.422(14)
C16 C17 1.465(12)
C34 C31 1.396(13)
C34 C35 1.403(12)
C41 C40 1.421(14)
C29 C28 1.466(13)
C29 C33 1.402(13)
C61 C62 1.39(2)
C61 C60 1.506(19)
C66 C67 1.522(18)
C45 C44 1.407(14)
C32 C31 1.462(11)
C32 C27 1.438(14)
C11 C13 1.368(14)
C11 C10 1.423(14)
C11 N7 1.389(11)
C33 C35 1.381(13)
C20 C21 1.401(14)
C20 C19 1.415(15)
C46 C47 1.497(16)
C15 C13 1.431(12)
C15 C14 1.419(14)
C17 C22 1.432(13)
C17 C18 1.388(14)
C40 C42 1.420(12)
C44 C42 1.380(13)
C12 C10 1.370(13)
C12 C14 1.434(14)
C21 C22 1.428(12)
C21 C27 1.457(13)
C8 C9 1.45(2)
C8 C7 1.556(16)
C6 C7 1.506(16)
C6 N7 1.467(13)
C2 C3 1.415(19)
C35 C36 1.536(14)
C64 C63 1.485(16)
C48 C47 1.540(17)
C48 C49 1.62(2)
C18 C19 1.382(14)
C19 C23 1.528(16)
C62 C55 1.514(18)
C59 C60 1.44(2)
C36 C37 1.491(15)
C36 C38 1.53(2)
C36 C39 1.481(19)
C56 C55 1.49(2)
C51 C52 1.60(2)
C3 C4 1.61(2)
C23 C26 1.56(3)
C23 C24 1.51(3)
C23 C25 1.55(4)
C23 C24A 1.57(4)
C23 C25A 1.62(5)
C23 C26A 1.43(5)
C4 C5 1.57(3)
C1 N7 1.357(14)
C68 C67 1.494(18)
C52 C53 1.506(17)
